data_2313063
loop_
_publ_author_name
'Vetrivel, Vanitha'
'Marimuthu, Nishandhini'
'Balakrishnan, Thangavelu'

_publ_section_title
;
 Synthesis and structure of 2-amino-4-methyl-pyridin-1-ium hippurate
 dihydrate.
;
_journal_coeditor_code HB8212
_journal_issue 'Pt 6'
_journal_name_full 'Acta crystallographica. Section E, Crystallographic communications'
_journal_page_first 702
_journal_page_last 706
_journal_paper_doi 10.1107/S2056989026004846
_journal_volume 82
_journal_year 2026
_chemical_formula_iupac 'C6 H9 N2 +, C9 H8 N O3 -, 2(H2 O)'
_chemical_formula_moiety 'C6 H9 N2 +, C9 H8 N O3 -, 2(H2 O)'
_chemical_formula_sum 'C15 H21 N3 O5'
_chemical_formula_weight 323.35
_chemical_name_common
;
2-Amino-4-methylpyridin-1-ium hippurate dihydrate
;
_chemical_name_systematic
;
2-Amino-4-methylpyridin-1-ium 2-(phenylformamido)acetate dihydrate
;
_space_group_crystal_system orthorhombic
_space_group_IT_number 61
_space_group_name_Hall '-P 2ac 2ab'
_space_group_name_H-M_alt 'P b c a'
_atom_sites_solution_hydrogens mixed
_audit_creation_method SHELXL-2018/3
_cell_angle_alpha 90
_cell_angle_beta 90
_cell_angle_gamma 90
_cell_formula_units_Z 8
_cell_length_a 15.137(3)
_cell_length_b 7.3028(14)
_cell_length_c 30.583(6)
_cell_measurement_reflns_used 7667
_cell_measurement_temperature 298(2)
_cell_measurement_theta_max 69.99
_cell_measurement_theta_min 4.11
_cell_volume 3380.7(11)
_computing_cell_refinement
;
SAINT/XPREP (Bruker, 2021)
;
_computing_data_collection
;
APEX4 (Bruker, 2021)
;
_computing_data_reduction
;
SAINT/XPREP (Bruker, 2021)
;
_computing_molecular_graphics
;
ORTEP3 for Windows  (Farrugia, 2012) and Mercury (Macrae <i>et al.</i>,
2020)
;
_computing_publication_material
;
PLATON (Spek, 2020)
;
_computing_structure_refinement
;
<i>SHELXL2014/3</i> (Sheldrick, 2015b)
;
_computing_structure_solution
;
<i>SHELXT2014/5</i> (Sheldrick, 2015a)
;
_diffrn_ambient_temperature 298(2)
_diffrn_measured_fraction_theta_full 0.999
_diffrn_measured_fraction_theta_max 0.998
_diffrn_measurement_device_type 'Bruker D8 Venture Diffractometer'
_diffrn_measurement_method '\f and \w scans'
_diffrn_radiation_type CuK\a
_diffrn_radiation_wavelength 1.54178
_diffrn_reflns_av_R_equivalents 0.0511
_diffrn_reflns_av_unetI/netI 0.0417
_diffrn_reflns_limit_h_max 18
_diffrn_reflns_limit_h_min -18
_diffrn_reflns_limit_k_max 8
_diffrn_reflns_limit_k_min -8
_diffrn_reflns_limit_l_max 37
_diffrn_reflns_limit_l_min -34
_diffrn_reflns_number 24560
_diffrn_reflns_theta_full 67.679
_diffrn_reflns_theta_max 70.035
_diffrn_reflns_theta_min 2.890
_diffrn_source 'micro focus sealed tube'
_exptl_absorpt_coefficient_mu 0.805
_exptl_absorpt_correction_T_max 0.7533
_exptl_absorpt_correction_T_min 0.5469
_exptl_absorpt_correction_type multi-scan
_exptl_absorpt_process_details
;
(SADABS; Krause <i>et al.</i>,  2015)
;
_exptl_crystal_colour colourless
_exptl_crystal_density_diffrn 1.271
_exptl_crystal_description block
_exptl_crystal_F_000 1376
_exptl_crystal_size_max 0.351
_exptl_crystal_size_mid 0.235
_exptl_crystal_size_min 0.215
_refine_diff_density_max 0.200
_refine_diff_density_min -0.195
_refine_ls_extinction_coef 0.0072(6)
_refine_ls_extinction_expression Fc^*^=kFc[1+0.001xFc^2^\l^3^/sin(2\q)]^-1/4^
_refine_ls_extinction_method
;
SHELXL2019/2 (Sheldrick 2015b)
;
_refine_ls_goodness_of_fit_ref 1.090
_refine_ls_hydrogen_treatment mixed
_refine_ls_matrix_type full
_refine_ls_number_parameters 234
_refine_ls_number_reflns 3208
_refine_ls_number_restraints 8
_refine_ls_restrained_S_all 1.095
_refine_ls_R_factor_all 0.0556
_refine_ls_R_factor_gt 0.0531
_refine_ls_shift/su_max 0.001
_refine_ls_shift/su_mean 0.000
_refine_ls_structure_factor_coef Fsqd
_refine_ls_weighting_details 'w=1/[\s^2^(Fo^2^)+(0.0923P)^2^+0.3500P] where P=(Fo^2^+2Fc^2^)/3'
_refine_ls_weighting_scheme calc
_refine_ls_wR_factor_gt 0.1489
_refine_ls_wR_factor_ref 0.1530
_reflns_number_gt 2918
_reflns_number_total 3208
_reflns_threshold_expression 'I > 2\s(I)'
_cod_data_source_file hb8212.cif
_cod_data_source_block I
_cod_database_code 2313063
_shelx_space_group_comment
;
The symmetry employed for this shelxl refinement is uniquely defined
by the following loop, which should always be used as a source of
symmetry information in preference to the above space-group names.
They are only intended as comments.
;
_shelx_estimated_absorpt_t_min 0.765
_shelx_estimated_absorpt_t_max 0.846

loop_
_space_group_symop_operation_xyz
'x, y, z'
'x+1/2, -y+1/2, -z'
'-x, y+1/2, -z+1/2'
'-x+1/2, -y, z+1/2'
'-x, -y, -z'
'-x-1/2, y-1/2, z'
'x, -y-1/2, z-1/2'
'x-1/2, y, -z-1/2'

loop_
_atom_site_type_symbol
_atom_site_label
_atom_site_fract_x
_atom_site_fract_y
_atom_site_fract_z
_atom_site_U_iso_or_equiv
_atom_site_adp_type
_atom_site_calc_flag
_atom_site_occupancy
_atom_site_disorder_assembly
_atom_site_disorder_group
C C1 0.52405(11) 0.6531(2) 0.55085(5) 0.0634(4) Uani d 1 . .
C C2 0.57345(12) 0.5010(3) 0.56117(6) 0.0820(5) Uani d 1 . .
H H2 0.553559 0.420177 0.582510 0.098 Uiso calc 1 . .
C C3 0.65265(14) 0.4676(3) 0.53993(7) 0.0976(6) Uani d 1 . .
H H3 0.685875 0.364962 0.547277 0.117 Uiso calc 1 . .
C C4 0.68232(13) 0.5843(4) 0.50824(6) 0.0949(6) Uani d 1 . .
H H4 0.735675 0.561428 0.494186 0.114 Uiso calc 1 . .
C C5 0.63421(17) 0.7325(4) 0.49740(7) 0.0992(7) Uani d 1 . .
H H5 0.654065 0.811233 0.475605 0.119 Uiso calc 1 . .
C C6 0.55571(15) 0.7679(3) 0.51848(7) 0.0886(5) Uani d 1 . .
H H6 0.523277 0.871148 0.510788 0.106 Uiso calc 1 . .
C C7 0.43806(12) 0.6994(2) 0.57182(5) 0.0653(4) Uani d 1 . .
C C8 0.30803(10) 0.5937(2) 0.61047(5) 0.0666(4) Uani d 1 . .
H H8A 0.275980 0.478744 0.609411 0.080 Uiso calc 1 . .
H H8B 0.276331 0.680558 0.592319 0.080 Uiso calc 1 . .
C C9 0.30683(10) 0.6635(2) 0.65749(5) 0.0614(4) Uani d 1 . .
C C10 0.22844(9) 0.12490(18) 0.27751(4) 0.0547(3) Uani d 1 . .
C C11 0.24565(10) 0.05872(18) 0.32012(4) 0.0588(4) Uani d 1 . .
H H11 0.198861 0.022428 0.337826 0.071 Uiso calc 1 . .
C C12 0.32969(10) 0.0475(2) 0.33553(5) 0.0636(4) Uani d 1 . .
C C13 0.40030(11) 0.1037(3) 0.30865(6) 0.0742(4) Uani d 1 . .
H H13 0.458206 0.099824 0.318772 0.089 Uiso calc 1 . .
C C14 0.38185(11) 0.1635(3) 0.26776(6) 0.0743(5) Uani d 1 . .
H H14 0.427978 0.199248 0.249575 0.089 Uiso calc 1 . .
C C15 0.34820(14) -0.0249(3) 0.38085(6) 0.0892(6) Uani d 1 . .
H H15A 0.365066 0.074466 0.399619 0.134 Uiso calc 1 . .
H H15B 0.395280 -0.112843 0.379533 0.134 Uiso calc 1 . .
H H15C 0.296011 -0.082495 0.392225 0.134 Uiso calc 1 . .
N N1 0.39430(9) 0.56514(17) 0.59169(4) 0.0621(3) Uani d 1 . .
H H1 0.4169(11) 0.458(2) 0.5917(6) 0.074 Uiso d 1 . .
N N2 0.29813(8) 0.17252(17) 0.25277(4) 0.0623(3) Uani d 1 . .
H H2A 0.2858(11) 0.212(2) 0.2254(5) 0.075 Uiso d 1 . .
N N3 0.14821(9) 0.1412(2) 0.26100(4) 0.0677(4) Uani d 1 . .
O O1 0.40736(11) 0.85655(16) 0.56980(5) 0.0929(4) Uani d 1 . .
O O2 0.37639(8) 0.67686(18) 0.67853(4) 0.0767(4) Uani d 1 . .
O O3 0.23079(7) 0.70195(18) 0.67150(4) 0.0753(4) Uani d 1 . .
H H3A 0.1393(13) 0.192(3) 0.2350(5) 0.090 Uiso d 1 . .
H H3B 0.1007(11) 0.123(3) 0.2784(6) 0.090 Uiso d 1 . .
O O4 0.58180(8) 0.82361(16) 0.37897(4) 0.0752(4) Uani d 1 . .
H H4A 0.6302(14) 0.835(3) 0.3632(7) 0.113 Uiso d 1 . .
H H4B 0.5816(16) 0.926(3) 0.3936(8) 0.113 Uiso d 1 . .
O O5 0.48776(8) 0.5845(2) 0.32339(4) 0.0810(4) Uani d 1 . .
H H5A 0.5105(18) 0.668(3) 0.3383(9) 0.122 Uiso d 1 . .
H H5B 0.5277(16) 0.498(3) 0.3257(9) 0.122 Uiso d 1 . .

loop_
_atom_site_aniso_label
_atom_site_aniso_U_11
_atom_site_aniso_U_22
_atom_site_aniso_U_33
_atom_site_aniso_U_12
_atom_site_aniso_U_13
_atom_site_aniso_U_23
C1 0.0790(9) 0.0570(8) 0.0541(7) -0.0026(6) -0.0060(6) -0.0066(6)
C2 0.0823(11) 0.0888(12) 0.0747(10) 0.0142(9) 0.0078(8) 0.0155(9)
C3 0.0814(11) 0.1203(17) 0.0911(13) 0.0221(11) 0.0085(10) 0.0122(12)
C4 0.0799(11) 0.1351(19) 0.0696(10) -0.0122(12) 0.0047(8) -0.0119(11)
C5 0.1157(16) 0.1059(16) 0.0761(11) -0.0271(14) 0.0145(11) 0.0030(11)
C6 0.1159(15) 0.0685(10) 0.0816(11) -0.0032(10) 0.0058(10) 0.0065(9)
C7 0.0876(10) 0.0498(8) 0.0586(8) 0.0082(7) -0.0076(7) -0.0093(6)
C8 0.0699(9) 0.0698(9) 0.0602(8) 0.0084(7) -0.0062(6) -0.0154(7)
C9 0.0645(8) 0.0597(8) 0.0600(8) 0.0067(6) -0.0044(6) -0.0096(6)
C10 0.0623(8) 0.0475(7) 0.0544(7) 0.0030(5) 0.0057(5) -0.0001(5)
C11 0.0690(8) 0.0530(7) 0.0544(7) 0.0020(6) 0.0067(6) 0.0014(5)
C12 0.0738(9) 0.0575(8) 0.0595(8) 0.0052(6) -0.0026(6) -0.0039(6)
C13 0.0642(8) 0.0820(11) 0.0765(10) 0.0032(7) -0.0022(7) 0.0011(8)
C14 0.0621(8) 0.0838(11) 0.0770(10) -0.0003(7) 0.0113(7) 0.0041(8)
C15 0.0932(12) 0.1075(14) 0.0669(10) 0.0085(11) -0.0128(9) 0.0097(9)
N1 0.0744(8) 0.0522(6) 0.0596(7) 0.0106(5) -0.0007(5) -0.0081(5)
N2 0.0652(7) 0.0642(7) 0.0574(7) 0.0041(5) 0.0092(5) 0.0053(5)
N3 0.0623(7) 0.0802(9) 0.0607(7) 0.0035(6) 0.0047(5) 0.0136(6)
O1 0.1266(11) 0.0521(7) 0.1000(9) 0.0204(6) 0.0054(8) -0.0046(6)
O2 0.0679(7) 0.0963(8) 0.0658(6) 0.0137(5) -0.0098(5) -0.0226(5)
O3 0.0647(7) 0.0951(8) 0.0660(6) 0.0101(5) -0.0031(5) -0.0206(6)
O4 0.0689(7) 0.0668(7) 0.0900(8) -0.0026(5) 0.0090(6) -0.0152(6)
O5 0.0726(7) 0.0918(9) 0.0787(8) 0.0119(6) -0.0210(6) -0.0044(6)

loop_
_atom_type_symbol
_atom_type_description
_atom_type_scat_dispersion_real
_atom_type_scat_dispersion_imag
_atom_type_scat_source
C C 0.0181 0.0091 'International Tables Vol C Tables 4.2.6.8 and 6.1.1.4'
H H 0.0000 0.0000 'International Tables Vol C Tables 4.2.6.8 and 6.1.1.4'
N N 0.0311 0.0180 'International Tables Vol C Tables 4.2.6.8 and 6.1.1.4'
O O 0.0492 0.0322 'International Tables Vol C Tables 4.2.6.8 and 6.1.1.4'

loop_
_geom_angle_atom_site_label_1
_geom_angle_atom_site_label_2
_geom_angle_atom_site_label_3
_geom_angle_site_symmetry_1
_geom_angle_site_symmetry_3
_geom_angle
_geom_angle_publ_flag
C2 C1 C6 . . 117.73(17) ?
C2 C1 C7 . . 124.01(14) ?
C6 C1 C7 . . 118.25(15) ?
C1 C2 C3 . . 120.33(18) ?
C1 C2 H2 . . 119.8 ?
C3 C2 H2 . . 119.8 ?
C4 C3 C2 . . 120.5(2) ?
C4 C3 H3 . . 119.8 ?
C2 C3 H3 . . 119.8 ?
C5 C4 C3 . . 119.9(2) ?
C5 C4 H4 . . 120.0 ?
C3 C4 H4 . . 120.0 ?
C4 C5 C6 . . 120.2(2) ?
C4 C5 H5 . . 119.9 ?
C6 C5 H5 . . 119.9 ?
C5 C6 C1 . . 121.4(2) ?
C5 C6 H6 . . 119.3 ?
C1 C6 H6 . . 119.3 ?
O1 C7 N1 . . 121.22(17) ?
O1 C7 C1 . . 121.09(16) ?
N1 C7 C1 . . 117.66(13) ?
N1 C8 C9 . . 115.75(12) ?
N1 C8 H8A . . 108.3 ?
C9 C8 H8A . . 108.3 ?
N1 C8 H8B . . 108.3 ?
C9 C8 H8B . . 108.3 ?
H8A C8 H8B . . 107.4 ?
O2 C9 O3 . . 125.66(13) ?
O2 C9 C8 . . 120.40(13) ?
O3 C9 C8 . . 113.94(13) ?
N3 C10 N2 . . 118.90(13) ?
N3 C10 C11 . . 123.54(13) ?
N2 C10 C11 . . 117.56(13) ?
C12 C11 C10 . . 120.83(13) ?
C12 C11 H11 . . 119.6 ?
C10 C11 H11 . . 119.6 ?
C11 C12 C13 . . 119.33(14) ?
C11 C12 C15 . . 120.87(15) ?
C13 C12 C15 . . 119.79(16) ?
C14 C13 C12 . . 118.45(16) ?
C14 C13 H13 . . 120.8 ?
C12 C13 H13 . . 120.8 ?
N2 C14 C13 . . 121.56(15) ?
N2 C14 H14 . . 119.2 ?
C13 C14 H14 . . 119.2 ?
C12 C15 H15A . . 109.5 ?
C12 C15 H15B . . 109.5 ?
H15A C15 H15B . . 109.5 ?
C12 C15 H15C . . 109.5 ?
H15A C15 H15C . . 109.5 ?
H15B C15 H15C . . 109.5 ?
C7 N1 C8 . . 121.76(13) ?
C7 N1 H1 . . 118.4(13) ?
C8 N1 H1 . . 119.7(13) ?
C10 N2 C14 . . 122.22(13) ?
C10 N2 H2A . . 116.2(11) ?
C14 N2 H2A . . 121.6(11) ?
C10 N3 H3A . . 121.3(13) ?
C10 N3 H3B . . 119.6(13) ?
H3A N3 H3B . . 117.8(19) ?
H4A O4 H4B . . 102(2) ?
H5A O5 H5B . . 101(3) ?

loop_
_geom_bond_atom_site_label_1
_geom_bond_atom_site_label_2
_geom_bond_site_symmetry_2
_geom_bond_distance
_geom_bond_publ_flag
C1 C2 . 1.376(2) ?
C1 C6 . 1.383(3) ?
C1 C7 . 1.490(2) ?
C2 C3 . 1.385(3) ?
C2 H2 . 0.9300 ?
C3 C4 . 1.367(3) ?
C3 H3 . 0.9300 ?
C4 C5 . 1.346(3) ?
C4 H4 . 0.9300 ?
C5 C6 . 1.376(3) ?
C5 H5 . 0.9300 ?
C6 H6 . 0.9300 ?
C7 O1 . 1.2394(19) ?
C7 N1 . 1.330(2) ?
C8 N1 . 1.442(2) ?
C8 C9 . 1.526(2) ?
C8 H8A . 0.9700 ?
C8 H8B . 0.9700 ?
C9 O2 . 1.2377(18) ?
C9 O3 . 1.2598(19) ?
C10 N3 . 1.3205(19) ?
C10 N2 . 1.3439(18) ?
C10 C11 . 1.4142(19) ?
C11 C12 . 1.359(2) ?
C11 H11 . 0.9300 ?
C12 C13 . 1.409(2) ?
C12 C15 . 1.510(2) ?
C13 C14 . 1.354(3) ?
C13 H13 . 0.9300 ?
C14 N2 . 1.349(2) ?
C14 H14 . 0.9300 ?
C15 H15A . 0.9600 ?
C15 H15B . 0.9600 ?
C15 H15C . 0.9600 ?
N1 H1 . 0.851(14) ?
N2 H2A . 0.904(15) ?
N3 H3A . 0.888(15) ?
N3 H3B . 0.903(15) ?
O4 H4A . 0.881(17) ?
O4 H4B . 0.872(17) ?
O5 H5A . 0.834(17) ?
O5 H5B . 0.879(17) ?

loop_
_geom_hbond_atom_site_label_D
_geom_hbond_atom_site_label_H
_geom_hbond_atom_site_label_A
_geom_hbond_site_symmetry_A
_geom_hbond_distance_DH
_geom_hbond_distance_HA
_geom_hbond_distance_DA
_geom_hbond_angle_DHA
_geom_hbond_publ_flag
O5 H5A O4 . 0.834(17) 2.002(18) 2.8225(18) 167(3) yes
N1 H1 O4 5_666 0.851(14) 2.246(16) 2.9992(18) 147.6(17) yes
N2 H2A O3 4_564 0.904(15) 1.783(15) 2.6850(17) 175.8(17) yes
N3 H3A O2 4_564 0.888(15) 1.989(16) 2.8751(17) 175(2) yes
N3 H3B O5 6_655 0.903(15) 1.942(16) 2.8368(18) 170.8(19) yes
O4 H4A O3 2_566 0.881(17) 1.876(18) 2.7392(17) 166(2) yes
O4 H4B O1 5_676 0.872(17) 1.949(17) 2.8173(18) 173(2) yes
O5 H5B O2 5_666 0.879(17) 1.936(18) 2.8061(18) 170(3) yes

loop_
_geom_torsion_atom_site_label_1
_geom_torsion_atom_site_label_2
_geom_torsion_atom_site_label_3
_geom_torsion_atom_site_label_4
_geom_torsion_site_symmetry_1
_geom_torsion_site_symmetry_2
_geom_torsion_site_symmetry_3
_geom_torsion_site_symmetry_4
_geom_torsion
_geom_torsion_publ_flag
C6 C1 C2 C3 . . . . 0.9(3) ?
C7 C1 C2 C3 . . . . 179.70(18) ?
C1 C2 C3 C4 . . . . -0.6(3) ?
C2 C3 C4 C5 . . . . -0.3(3) ?
C3 C4 C5 C6 . . . . 0.7(3) ?
C4 C5 C6 C1 . . . . -0.4(3) ?
C2 C1 C6 C5 . . . . -0.5(3) ?
C7 C1 C6 C5 . . . . -179.33(17) ?
C2 C1 C7 O1 . . . . 161.68(17) ?
C6 C1 C7 O1 . . . . -19.5(2) ?
C2 C1 C7 N1 . . . . -20.2(2) ?
C6 C1 C7 N1 . . . . 158.64(15) ?
N1 C8 C9 O2 . . . . -6.4(2) ?
N1 C8 C9 O3 . . . . 174.15(14) ?
N3 C10 C11 C12 . . . . -179.07(14) ?
N2 C10 C11 C12 . . . . 1.2(2) ?
C10 C11 C12 C13 . . . . 0.4(2) ?
C10 C11 C12 C15 . . . . -179.38(15) ?
C11 C12 C13 C14 . . . . -1.5(2) ?
C15 C12 C13 C14 . . . . 178.29(17) ?
C12 C13 C14 N2 . . . . 1.0(3) ?
O1 C7 N1 C8 . . . . 2.2(2) ?
C1 C7 N1 C8 . . . . -175.96(12) ?
C9 C8 N1 C7 . . . . -87.11(18) ?
N3 C10 N2 C14 . . . . 178.47(15) ?
C11 C10 N2 C14 . . . . -1.8(2) ?
C13 C14 N2 C10 . . . . 0.7(3) ?
